data_2202395
loop_
_publ_author_name
'Kraus, George A.'
'Choudhury, Prabir K.'
'Ellern, Arkady'

_publ_section_title
;
 Methyl
 6-bromo-2,3-dihydro-2-methylimidazo[2,1-<i>b</i>]oxazole-5-carboxylate
;
_journal_issue 11
_journal_name_full 'Acta Crystallographica Section E'
_journal_page_first o1735
_journal_page_last o1737
_journal_paper_doi 10.1107/S1600536803023122
_journal_volume 59
_journal_year 2003
_chemical_formula_iupac 'C8 H9 Br N2 O3'
_chemical_formula_moiety 'C8 H9 Br N2 O3'
_chemical_formula_sum 'C8 H9 Br N2 O3'
_chemical_formula_weight 261.08
_chemical_name_systematic
;
Methyl 6-bromo-2,3-dihydro-2-methylimidazo[2,1-b]oxazole-5-carboxylate
;
_space_group_IT_number 14
_symmetry_cell_setting monoclinic
_symmetry_space_group_name_Hall '-P 2ybc'
_symmetry_space_group_name_H-M 'P 1 21/c 1'
_atom_sites_solution_hydrogens geom
_atom_sites_solution_primary direct
_atom_sites_solution_secondary difmap
_audit_creation_method SHELXL-97
_cell_angle_alpha 90.00
_cell_angle_beta 90.614(5)
_cell_angle_gamma 90.00
_cell_formula_units_Z 4
_cell_length_a 7.1338(13)
_cell_length_b 13.981(3)
_cell_length_c 9.4670(15)
_cell_measurement_reflns_used 684
_cell_measurement_temperature 173(2)
_cell_measurement_theta_max 28.06
_cell_measurement_theta_min 2.60
_cell_volume 944.2(3)
_computing_cell_refinement SMART
_computing_data_collection 'SMART (Bruker, 2001)'
_computing_data_reduction 'SAINT (Bruker, 2002)'
_computing_molecular_graphics 'SHELXTL (Bruker, 2000)'
_computing_publication_material SHELXTL
_computing_structure_refinement 'SHELXL97 (Sheldrick, 1997)'
_computing_structure_solution 'SHELXS97 (Sheldrick, 1997)'
_diffrn_ambient_temperature 173(2)
_diffrn_measured_fraction_theta_full 0.973
_diffrn_measured_fraction_theta_max 0.841
_diffrn_measurement_device_type 'Bruker SMART1000 CCD'
_diffrn_measurement_method \f
_diffrn_radiation_monochromator graphite
_diffrn_radiation_source 'fine-focus sealed tube'
_diffrn_radiation_type MoK\a
_diffrn_radiation_wavelength 0.71073
_diffrn_reflns_av_R_equivalents 0.0385
_diffrn_reflns_av_sigmaI/netI 0.0487
_diffrn_reflns_limit_h_max 9
_diffrn_reflns_limit_h_min -5
_diffrn_reflns_limit_k_max 10
_diffrn_reflns_limit_k_min -18
_diffrn_reflns_limit_l_max 5
_diffrn_reflns_limit_l_min -11
_diffrn_reflns_number 3396
_diffrn_reflns_theta_full 25.00
_diffrn_reflns_theta_max 28.18
_diffrn_reflns_theta_min 2.60
_exptl_absorpt_coefficient_mu 4.336
_exptl_absorpt_correction_T_max 0.676
_exptl_absorpt_correction_T_min 0.402
_exptl_absorpt_correction_type multi-scan
_exptl_absorpt_process_details '(SADABS in SAINT; Bruker, 2002)'
_exptl_crystal_colour colorless
_exptl_crystal_density_diffrn 1.837
_exptl_crystal_density_meas ?
_exptl_crystal_density_method 'not measured'
_exptl_crystal_description plate
_exptl_crystal_F_000 520
_exptl_crystal_size_max 0.24
_exptl_crystal_size_mid 0.22
_exptl_crystal_size_min 0.09
_refine_diff_density_max 1.098
_refine_diff_density_min -0.642
_refine_ls_extinction_method none
_refine_ls_goodness_of_fit_ref 1.048
_refine_ls_hydrogen_treatment constr
_refine_ls_matrix_type full
_refine_ls_number_parameters 127
_refine_ls_number_reflns 1958
_refine_ls_number_restraints 0
_refine_ls_restrained_S_all 1.048
_refine_ls_R_factor_all 0.0469
_refine_ls_R_factor_gt 0.0402
_refine_ls_shift/su_max 0.000
_refine_ls_shift/su_mean 0.000
_refine_ls_structure_factor_coef Fsqd
_refine_ls_weighting_details 'calc w = 1/[\s^2^(Fo^2^)+(0.0495P)^2^+1.5689P] where P = (Fo^2^+2Fc^2^)/3'
_refine_ls_weighting_scheme calc
_refine_ls_wR_factor_gt 0.1042
_refine_ls_wR_factor_ref 0.1071
_reflns_number_gt 1701
_reflns_number_total 1958
_reflns_threshold_expression I>2\s(I)
_cod_data_source_file bt6366.cif
_cod_data_source_block 2
_cod_depositor_comments
;
The following automatic conversions were performed:
'_symmetry_cell_setting' value 'Monoclinic' changed to 'monoclinic'
according to '/home/saulius/struct/CIF-dictionaries/cif_core.dic'
dictionary named 'cif_core.dic' version 2.4.1 from 2010-06-29.

Automatic conversion script
Id: cif_fix_enum 1527 2010-12-29 10:47:43Z saulius 

The following automatic conversions were performed:

'_symmetry_cell_setting' value 'Monoclinic' changed to 'monoclinic'
according to /home/saulius/struct/CIF-dictionaries/cif_core.dic
dictionary named 'cif_core.dic' version 2.4.1 from 2010-06-29.

Automatic conversion script
Id: cif_fix_values 1715 2011-07-08 13:25:40Z adriana 

The following automatic conversions were performed:

'_exptl_crystal_density_meas' value 'none' was changed to '?' - the
value is perceived as not measured.

Automatic conversion script
Id: cif_fix_values 3008 2015-01-20 13:52:24Z robertas 
;
_cod_original_cell_volume 944.1(3)
_cod_original_sg_symbol_H-M 'P 21/c'
_cod_database_code 2202395
_cod_database_fobs_code 2202395

loop_
_symmetry_equiv_pos_as_xyz
'x, y, z'
'-x, y+1/2, -z+1/2'
'-x, -y, -z'
'x, -y-1/2, z-1/2'

loop_
_atom_site_label
_atom_site_fract_x
_atom_site_fract_y
_atom_site_fract_z
_atom_site_U_iso_or_equiv
_atom_site_adp_type
_atom_site_calc_flag
_atom_site_refinement_flags
_atom_site_occupancy
_atom_site_disorder_assembly
_atom_site_disorder_group
_atom_site_type_symbol
Br1 0.83195(5) 0.33411(2) 0.74002(4) 0.02667(16) Uani d . 1 . . Br
C1 0.7659(5) 0.4528(2) 0.6625(4) 0.0214(7) Uani d . 1 . . C
C2 0.6614(6) 0.5914(3) 0.6605(4) 0.0275(8) Uani d . 1 . . C
C3 0.5779(7) 0.7259(3) 0.5410(4) 0.0367(10) Uani d . 1 . . C
H3A 0.4413 0.7281 0.5163 0.044 Uiso calc R 1 . . H
C4 0.6507(10) 0.8237(3) 0.5476(5) 0.0534(16) Uani d . 1 . . C
H4A 0.5784 0.8608 0.6159 0.080 Uiso calc R 1 . . H
H4B 0.6397 0.8535 0.4542 0.080 Uiso calc R 1 . . H
H4C 0.7828 0.8223 0.5771 0.080 Uiso calc R 1 . . H
C5 0.6776(6) 0.6578(2) 0.4375(4) 0.0245(8) Uani d . 1 . . C
H5A 0.6002 0.6456 0.3520 0.029 Uiso calc R 1 . . H
H5B 0.8014 0.6830 0.4095 0.029 Uiso calc R 1 . . H
C6 0.7700(5) 0.4798(2) 0.5226(4) 0.0206(7) Uani d . 1 . . C
C7 0.8251(5) 0.4291(3) 0.3945(4) 0.0229(8) Uani d . 1 . . C
C8 0.8236(7) 0.4353(3) 0.1447(4) 0.0376(10) Uani d . 1 . . C
H8A 0.7858 0.4778 0.0671 0.056 Uiso calc R 1 . . H
H8B 0.7560 0.3746 0.1363 0.056 Uiso calc R 1 . . H
H8C 0.9588 0.4234 0.1401 0.056 Uiso calc R 1 . . H
N1 0.6988(5) 0.5221(2) 0.7501(3) 0.0282(7) Uani d . 1 . . N
N2 0.6959(5) 0.5722(2) 0.5253(3) 0.0229(7) Uani d . 1 . . N
O1 0.6019(5) 0.6808(2) 0.6835(3) 0.0384(8) Uani d . 1 . . O
O2 0.8995(4) 0.35153(19) 0.3932(3) 0.0307(7) Uani d . 1 . . O
O3 0.7797(4) 0.48004(18) 0.2785(3) 0.0273(6) Uani d . 1 . . O

loop_
_atom_site_aniso_label
_atom_site_aniso_U_11
_atom_site_aniso_U_22
_atom_site_aniso_U_33
_atom_site_aniso_U_12
_atom_site_aniso_U_13
_atom_site_aniso_U_23
Br1 0.0290(3) 0.0226(2) 0.0284(2) 0.00023(14) -0.00267(16) 0.00721(14)
C1 0.0222(18) 0.0204(16) 0.0214(17) -0.0007(14) -0.0010(15) 0.0044(14)
C2 0.038(2) 0.0256(18) 0.0192(16) 0.0060(16) 0.0030(16) 0.0010(15)
C3 0.053(3) 0.033(2) 0.0239(19) 0.009(2) 0.0046(19) 0.0055(17)
C4 0.107(5) 0.031(2) 0.022(2) -0.003(3) 0.008(3) 0.0001(18)
C5 0.036(2) 0.0222(17) 0.0156(16) 0.0044(15) 0.0025(16) 0.0032(13)
C6 0.0188(18) 0.0196(16) 0.0233(17) -0.0021(13) -0.0038(14) 0.0013(14)
C7 0.0229(19) 0.0235(18) 0.0222(17) -0.0070(14) -0.0043(15) -0.0009(14)
C8 0.056(3) 0.035(2) 0.0213(19) 0.001(2) -0.0027(19) -0.0043(17)
N1 0.038(2) 0.0261(16) 0.0203(15) 0.0040(14) 0.0036(14) 0.0041(12)
N2 0.0300(17) 0.0241(15) 0.0147(13) 0.0016(13) 0.0005(13) 0.0010(12)
O1 0.071(2) 0.0275(14) 0.0169(13) 0.0175(14) 0.0091(14) 0.0047(11)
O2 0.0434(18) 0.0222(13) 0.0263(14) 0.0049(12) -0.0043(13) -0.0046(11)
O3 0.0374(16) 0.0249(13) 0.0193(12) 0.0017(12) -0.0033(12) -0.0030(11)

loop_
_atom_type_symbol
_atom_type_description
_atom_type_scat_dispersion_real
_atom_type_scat_dispersion_imag
_atom_type_scat_source
C C 0.0033 0.0016 'International Tables Vol C Tables 4.2.6.8 and 6.1.1.4'
H H 0.0000 0.0000 'International Tables Vol C Tables 4.2.6.8 and 6.1.1.4'
N N 0.0061 0.0033 'International Tables Vol C Tables 4.2.6.8 and 6.1.1.4'
O O 0.0106 0.0060 'International Tables Vol C Tables 4.2.6.8 and 6.1.1.4'
Br Br -0.2901 2.4595 'International Tables Vol C Tables 4.2.6.8 and 6.1.1.4'

loop_
_geom_angle_atom_site_label_1
_geom_angle_atom_site_label_2
_geom_angle_atom_site_label_3
_geom_angle
N1 C1 C6 113.7(3)
N1 C1 Br1 118.6(3)
C6 C1 Br1 127.7(3)
N1 C2 N2 115.7(3)
N1 C2 O1 130.3(3)
N2 C2 O1 113.9(3)
C4 C3 O1 108.5(4)
C4 C3 C5 115.9(4)
O1 C3 C5 105.3(3)
C4 C3 H3A 109.0
O1 C3 H3A 109.0
C5 C3 H3A 109.0
C3 C4 H4A 109.5
C3 C4 H4B 109.5
H4A C4 H4B 109.5
C3 C4 H4C 109.5
H4A C4 H4C 109.5
H4B C4 H4C 109.5
N2 C5 C3 100.5(3)
N2 C5 H5A 111.7
C3 C5 H5A 111.7
N2 C5 H5B 111.7
C3 C5 H5B 111.7
H5A C5 H5B 109.4
C1 C6 N2 102.9(3)
C1 C6 C7 132.3(3)
N2 C6 C7 124.7(3)
O2 C7 O3 124.7(3)
O2 C7 C6 124.4(4)
O3 C7 C6 110.9(3)
O3 C8 H8A 109.5
O3 C8 H8B 109.5
H8A C8 H8B 109.5
O3 C8 H8C 109.5
H8A C8 H8C 109.5
H8B C8 H8C 109.5
C2 N1 C1 101.6(3)
C2 N2 C6 106.1(3)
C2 N2 C5 111.4(3)
C6 N2 C5 141.1(3)
C2 O1 C3 106.2(3)
C7 O3 C8 115.6(3)

loop_
_geom_bond_atom_site_label_1
_geom_bond_atom_site_label_2
_geom_bond_site_symmetry_2
_geom_bond_distance
_geom_bond_publ_flag
Br1 C1 . 1.873(3) ?
C1 N1 . 1.365(5) ?
C1 C6 . 1.378(5) ?
C2 N1 . 1.313(5) ?
C2 N2 . 1.333(5) ?
C2 O1 . 1.340(4) ?
C3 C4 . 1.464(6) ?
C3 O1 . 1.497(5) ?
C3 C5 . 1.544(5) ?
C3 H3A . 1.0000 ?
C4 H4A . 0.9800 ?
C4 H4B . 0.9800 ?
C4 H4C . 0.9800 ?
C5 N2 . 1.462(4) ?
C5 H5A . 0.9900 ?
C5 H5B . 0.9900 ?
C6 N2 . 1.396(4) ?
C6 C7 . 1.462(5) ?
C7 O2 . 1.207(5) ?
C7 O3 . 1.345(4) ?
C8 O3 . 1.450(5) ?
C8 H8A . 0.9800 ?
C8 H8B . 0.9800 ?
C8 H8C . 0.9800 ?

loop_
_geom_torsion_atom_site_label_1
_geom_torsion_atom_site_label_2
_geom_torsion_atom_site_label_3
_geom_torsion_atom_site_label_4
_geom_torsion
C4 C3 C5 N2 135.5(4)
O1 C3 C5 N2 15.6(4)
N1 C1 C6 N2 -1.3(4)
Br1 C1 C6 N2 176.4(3)
N1 C1 C6 C7 -178.2(4)
Br1 C1 C6 C7 -0.6(6)
C1 C6 C7 O2 -8.2(7)
N2 C6 C7 O2 175.4(4)
C1 C6 C7 O3 171.0(4)
N2 C6 C7 O3 -5.4(5)
N2 C2 N1 C1 0.9(5)
O1 C2 N1 C1 -175.6(5)
C6 C1 N1 C2 0.3(5)
Br1 C1 N1 C2 -177.5(3)
N1 C2 N2 C6 -1.7(5)
O1 C2 N2 C6 175.3(3)
N1 C2 N2 C5 -171.2(4)
O1 C2 N2 C5 5.8(5)
C1 C6 N2 C2 1.7(4)
C7 C6 N2 C2 178.9(4)
C1 C6 N2 C5 166.0(5)
C7 C6 N2 C5 -16.7(7)
C3 C5 N2 C2 -13.5(5)
C3 C5 N2 C6 -177.3(5)
N1 C2 O1 C3 -178.2(5)
N2 C2 O1 C3 5.3(5)
C4 C3 O1 C2 -138.1(4)
C5 C3 O1 C2 -13.4(5)
O2 C7 O3 C8 0.8(6)
C6 C7 O3 C8 -178.5(3)
